data_2017363
loop_
_publ_author_name
'Chen, Li-Juan'
'Zhao, Zheng-Guo'
'Yang, Ming-Xing'
'Chen, Xiao-Hua'

_publ_section_title Poly[diaqua(\m~4~-benzene-1,2-dicarboxylato)(isonicotinato-\k^2^<i>O</i>,<i>O</i>')gadolinium(III)]
_journal_coeditor_code SQ3207
_journal_issue 10
_journal_name_full 'Acta Crystallographica Section C'
_journal_page_first m374
_journal_page_last m376
_journal_paper_doi 10.1107/S0108270109031084
_journal_volume 65
_journal_year 2009
_chemical_formula_iupac '[Gd (C8 H4 O4) (C6 H4 N O2) (H2 O)2]'
_chemical_formula_moiety 'C14 H12 Gd N O8'
_chemical_formula_sum 'C14 H12 Gd N O8'
_chemical_formula_weight 479.50
_chemical_name_systematic
;
Poly[diaqua(\m~4~-benzene-1,2-dicarboxylato)(isonicotinato-
\k^2^<i>O</i>,<i>O</i>')gadolinium(III)]
;
_space_group_IT_number 15
_symmetry_cell_setting monoclinic
_symmetry_space_group_name_Hall '-C 2yc'
_symmetry_space_group_name_H-M 'C 1 2/c 1'
_atom_sites_solution_hydrogens geom
_atom_sites_solution_primary direct
_atom_sites_solution_secondary difmap
_audit_creation_method SHELXL-97
_cell_angle_alpha 90.00
_cell_angle_beta 101.495(6)
_cell_angle_gamma 90.00
_cell_formula_units_Z 8
_cell_length_a 16.6086(15)
_cell_length_b 6.1031(3)
_cell_length_c 31.450(3)
_cell_measurement_reflns_used 3574
_cell_measurement_temperature 298(2)
_cell_measurement_theta_max 27.4835
_cell_measurement_theta_min 3.0548
_cell_volume 3124.0(4)
_computing_cell_refinement 'CrystalClear (Rigaku, 2002)'
_computing_data_collection 'CrystalClear (Rigaku, 2002)'
_computing_data_reduction 'CrystalClear (Rigaku, 2002)'
_computing_molecular_graphics
;
SHELXL97 (Sheldrick, 2008) and DIAMOND (Brandenburg, 1999)
;
_computing_publication_material 'SHELXL97 (Sheldrick, 2008)'
_computing_structure_refinement 'SHELXL97 (Sheldrick, 2008)'
_computing_structure_solution 'SHELXS97 (Sheldrick, 2008)'
_diffrn_ambient_temperature 298(2)
_diffrn_detector_area_resol_mean 14.6306
_diffrn_measured_fraction_theta_full 0.995
_diffrn_measured_fraction_theta_max 0.995
_diffrn_measurement_device_type 'Rigaku Mercury CCD'
_diffrn_measurement_method '\w scan'
_diffrn_radiation_monochromator graphite
_diffrn_radiation_source 'fine-focus sealed tube'
_diffrn_radiation_type MoK\a
_diffrn_radiation_wavelength 0.71073
_diffrn_reflns_av_R_equivalents 0.0311
_diffrn_reflns_av_sigmaI/netI 0.0346
_diffrn_reflns_limit_h_max 18
_diffrn_reflns_limit_h_min -21
_diffrn_reflns_limit_k_max 7
_diffrn_reflns_limit_k_min -7
_diffrn_reflns_limit_l_max 40
_diffrn_reflns_limit_l_min -40
_diffrn_reflns_number 11364
_diffrn_reflns_theta_full 27.50
_diffrn_reflns_theta_max 27.50
_diffrn_reflns_theta_min 2.50
_exptl_absorpt_coefficient_mu 4.289
_exptl_absorpt_correction_T_max 0.814
_exptl_absorpt_correction_T_min 0.673
_exptl_absorpt_correction_type multi-scan
_exptl_absorpt_process_details '(CrystalClear; Rigaku, 2002)'
_exptl_crystal_colour colorless
_exptl_crystal_density_diffrn 2.039
_exptl_crystal_density_method 'not measured'
_exptl_crystal_description prism
_exptl_crystal_F_000 1848
_exptl_crystal_size_max 0.10
_exptl_crystal_size_mid 0.10
_exptl_crystal_size_min 0.05
_refine_diff_density_max 1.195
_refine_diff_density_min -0.973
_refine_ls_extinction_method none
_refine_ls_goodness_of_fit_ref 1.059
_refine_ls_hydrogen_treatment constr
_refine_ls_matrix_type full
_refine_ls_number_parameters 217
_refine_ls_number_reflns 3566
_refine_ls_number_restraints 6
_refine_ls_restrained_S_all 1.065
_refine_ls_R_factor_all 0.0372
_refine_ls_R_factor_gt 0.0331
_refine_ls_shift/su_max 0.000
_refine_ls_shift/su_mean 0.000
_refine_ls_structure_factor_coef Fsqd
_refine_ls_weighting_details 'calc w=1/[\s^2^(Fo^2^)+(0.0333P)^2^+14.8145P] where P=(Fo^2^+2Fc^2^)/3'
_refine_ls_weighting_scheme calc
_refine_ls_wR_factor_gt 0.0709
_refine_ls_wR_factor_ref 0.0734
_reflns_number_gt 3308
_reflns_number_total 3566
_reflns_threshold_expression I>2\s(I)
_cod_data_source_file sq3207.cif
_cod_data_source_block I
_cod_depositor_comments
;
The following automatic conversions were performed:
'_symmetry_cell_setting' value 'Monoclinic' changed to 'monoclinic'
according to '/home/saulius/struct/CIF-dictionaries/cif_core.dic'
dictionary named 'cif_core.dic' version 2.4.1 from
2010-06-29.

'_exptl_absorpt_correction_type' value 'Multi-scan' changed
to 'multi-scan' according to
'/home/saulius/struct/CIF-dictionaries/cif_core.dic' dictionary named
'cif_core.dic' version 2.4.1 from 2010-06-29.

Automatic conversion script
Id: cif_fix_enum 1527 2010-12-29 10:47:43Z saulius 

The following automatic conversions were performed:

'_symmetry_cell_setting' value 'Monoclinic' changed to 'monoclinic'
according to /home/saulius/struct/CIF-dictionaries/cif_core.dic
dictionary named 'cif_core.dic' version 2.4.1 from
2010-06-29.

'_exptl_absorpt_correction_type' value 'Multi-scan'
changed to 'multi-scan' according to
/home/saulius/struct/CIF-dictionaries/cif_core.dic dictionary named
'cif_core.dic' version 2.4.1 from 2010-06-29.

Automatic conversion script
Id: cif_fix_values 1715 2011-07-08 13:25:40Z adriana 
;
_cod_original_cell_volume 3123.9(4)
_cod_original_sg_symbol_H-M 'C 2/c'
_cod_database_code 2017363
_cod_database_fobs_code 2017363

loop_
_symmetry_equiv_pos_as_xyz
'x, y, z'
'-x, y, -z+1/2'
'x+1/2, y+1/2, z'
'-x+1/2, y+1/2, -z+1/2'
'-x, -y, -z'
'x, -y, z-1/2'
'-x+1/2, -y+1/2, -z'
'x+1/2, -y+1/2, z-1/2'

loop_
_atom_site_type_symbol
_atom_site_label
_atom_site_fract_x
_atom_site_fract_y
_atom_site_fract_z
_atom_site_U_iso_or_equiv
_atom_site_adp_type
_atom_site_calc_flag
_atom_site_refinement_flags
_atom_site_occupancy
_atom_site_disorder_assembly
_atom_site_disorder_group
Gd Gd1 0.139846(11) 1.22196(3) 0.039941(6) 0.01722(8) Uani d . 1 . .
O O1 0.00523(18) 1.1186(6) 0.03770(12) 0.0358(9) Uani d . 1 . .
O O2 -0.12825(17) 1.0591(5) 0.01584(10) 0.0229(6) Uani d . 1 . .
O O3 -0.10121(18) 1.5870(5) 0.02786(10) 0.0240(7) Uani d . 1 . .
O O4 -0.22583(18) 1.6064(5) 0.04302(11) 0.0298(7) Uani d . 1 . .
O O5 0.1478(2) 0.8926(5) 0.08780(10) 0.0314(7) Uani d . 1 . .
O O6 0.1722(2) 1.2159(5) 0.11810(11) 0.0312(8) Uani d . 1 . .
O O7 0.06391(18) 1.5307(5) 0.05751(11) 0.0293(7) Uani d . 1 . .
H H7A 0.0807 1.6547 0.0645 0.035 Uiso d R 1 . .
H H7B 0.0142 1.5347 0.0480 0.035 Uiso d R 1 . .
O O8 0.22841(18) 1.5367(5) 0.05215(11) 0.0319(8) Uani d . 1 . .
H H8A 0.2736 1.5274 0.0456 0.038 Uiso d R 1 . .
H H8B 0.2244 1.6677 0.0574 0.038 Uiso d R 1 . .
N N1 0.1300(6) 0.7787(12) 0.2444(2) 0.091(2) Uani d . 1 . .
C C1 -0.0810(2) 1.2045(7) 0.08639(14) 0.0191(8) Uani d . 1 . .
C C2 -0.1237(2) 1.3977(7) 0.09020(13) 0.0198(8) Uani d . 1 . .
C C3 -0.1383(3) 1.4600(8) 0.13042(15) 0.0317(11) Uani d . 1 . .
H H3 -0.1675 1.5876 0.1330 0.038 Uiso calc R 1 . .
C C4 -0.1095(4) 1.3327(11) 0.16656(18) 0.0473(15) Uani d . 1 . .
H H4 -0.1187 1.3758 0.1936 0.057 Uiso calc R 1 . .
C C5 -0.0672(4) 1.1416(11) 0.16258(18) 0.0499(15) Uani d . 1 . .
H H5 -0.0481 1.0551 0.1868 0.060 Uiso calc R 1 . .
C C6 -0.0532(3) 1.0793(9) 0.12232(16) 0.0361(12) Uani d . 1 . .
H H6 -0.0246 0.9506 0.1197 0.043 Uiso calc R 1 . .
C C7 -0.0664(2) 1.1242(7) 0.04312(14) 0.0200(8) Uani d . 1 . .
C C8 -0.1530(2) 1.5409(7) 0.05133(14) 0.0199(8) Uani d . 1 . .
C C9 0.1530(3) 0.9233(8) 0.16459(16) 0.0301(10) Uani d . 1 . .
C C10 0.1742(4) 1.0557(10) 0.20058(18) 0.0478(14) Uani d . 1 . .
H H10 0.1953 1.1949 0.1977 0.057 Uiso calc R 1 . .
C C11 0.1646(5) 0.9840(13) 0.2410(2) 0.0636(18) Uani d U 1 . .
H H11 0.1809 1.0714 0.2654 0.076 Uiso calc R 1 . .
C C12 0.1099(5) 0.6447(12) 0.2087(2) 0.064(2) Uani d . 1 . .
H H12 0.0883 0.5060 0.2115 0.077 Uiso calc R 1 . .
C C13 0.1218(4) 0.7160(9) 0.1690(2) 0.0448(14) Uani d . 1 . .
H H13 0.1088 0.6245 0.1450 0.054 Uiso calc R 1 . .
C C14 0.1590(3) 1.0145(8) 0.12102(15) 0.0268(10) Uani d . 1 . .

loop_
_atom_site_aniso_label
_atom_site_aniso_U_11
_atom_site_aniso_U_22
_atom_site_aniso_U_33
_atom_site_aniso_U_12
_atom_site_aniso_U_13
_atom_site_aniso_U_23
Gd1 0.01152(11) 0.01725(12) 0.02367(13) 0.00141(7) 0.00537(8) -0.00047(8)
O1 0.0143(16) 0.047(2) 0.049(2) -0.0095(15) 0.0147(14) -0.0264(17)
O2 0.0157(15) 0.0219(16) 0.0321(17) 0.0000(12) 0.0071(12) -0.0050(13)
O3 0.0194(15) 0.0254(16) 0.0288(17) 0.0031(12) 0.0084(13) 0.0065(13)
O4 0.0140(15) 0.0352(19) 0.0398(19) 0.0116(13) 0.0047(13) -0.0007(15)
O5 0.040(2) 0.0256(17) 0.0284(18) -0.0060(15) 0.0067(14) -0.0037(14)
O6 0.040(2) 0.0230(17) 0.0308(18) -0.0030(14) 0.0068(15) -0.0009(13)
O7 0.0154(15) 0.0196(16) 0.054(2) 0.0015(12) 0.0085(14) -0.0093(15)
O8 0.0178(16) 0.0243(17) 0.057(2) -0.0047(13) 0.0154(15) -0.0133(15)
N1 0.128(7) 0.093(5) 0.060(4) 0.025(5) 0.036(4) 0.023(4)
C1 0.0138(19) 0.018(2) 0.026(2) 0.0016(16) 0.0057(16) -0.0015(16)
C2 0.0116(19) 0.024(2) 0.024(2) 0.0009(16) 0.0052(16) -0.0005(17)
C3 0.034(3) 0.035(3) 0.027(2) 0.001(2) 0.010(2) -0.006(2)
C4 0.060(4) 0.060(4) 0.026(3) 0.011(3) 0.018(3) 0.000(3)
C5 0.061(4) 0.056(4) 0.033(3) 0.014(3) 0.011(3) 0.019(3)
C6 0.035(3) 0.037(3) 0.037(3) 0.007(2) 0.009(2) 0.010(2)
C7 0.017(2) 0.0135(19) 0.031(2) 0.0001(16) 0.0091(17) -0.0001(16)
C8 0.015(2) 0.017(2) 0.028(2) 0.0011(16) 0.0058(17) -0.0059(16)
C9 0.031(3) 0.030(3) 0.031(3) 0.009(2) 0.009(2) 0.007(2)
C10 0.067(4) 0.040(3) 0.037(3) 0.003(3) 0.013(3) -0.001(2)
C11 0.083(4) 0.064(3) 0.045(3) 0.005(3) 0.016(3) -0.001(3)
C12 0.102(6) 0.045(4) 0.053(4) 0.003(4) 0.035(4) 0.017(3)
C13 0.057(4) 0.036(3) 0.042(3) 0.004(3) 0.013(3) 0.011(2)
C14 0.023(2) 0.026(2) 0.030(2) 0.0010(18) 0.0036(18) 0.0018(19)

loop_
_atom_type_symbol
_atom_type_description
_atom_type_scat_dispersion_real
_atom_type_scat_dispersion_imag
_atom_type_scat_source
C C 0.0033 0.0016 'International Tables Vol C Tables 4.2.6.8 and 6.1.1.4'
H H 0.0000 0.0000 'International Tables Vol C Tables 4.2.6.8 and 6.1.1.4'
N N 0.0061 0.0033 'International Tables Vol C Tables 4.2.6.8 and 6.1.1.4'
O O 0.0106 0.0060 'International Tables Vol C Tables 4.2.6.8 and 6.1.1.4'
Gd Gd -0.1653 3.9035 'International Tables Vol C Tables 4.2.6.8 and 6.1.1.4'

loop_
_geom_angle_atom_site_label_1
_geom_angle_atom_site_label_2
_geom_angle_atom_site_label_3
_geom_angle_site_symmetry_1
_geom_angle_site_symmetry_3
_geom_angle
_geom_angle_publ_flag
O1 Gd1 O2 . 5_575 81.29(10) ?
O1 Gd1 O3 . 5_585 91.13(12) ?
O1 Gd1 O4 . 3_545 146.48(13) ?
O1 Gd1 O5 . . 74.53(13) ?
O1 Gd1 O6 . . 92.58(12) ?
O1 Gd1 O7 . . 70.77(11) ?
O1 Gd1 O8 . . 141.33(11) ?
O4 Gd1 O7 3_545 . 140.84(11) ?
O4 Gd1 O3 3_545 5_585 105.58(10) ?
O7 Gd1 O3 . 5_585 76.29(11) ?
O4 Gd1 O8 3_545 . 71.58(11) ?
O7 Gd1 O8 . . 70.58(10) ?
O3 Gd1 O8 5_585 . 78.50(11) ?
O4 Gd1 O6 3_545 . 86.30(12) ?
O7 Gd1 O6 . . 78.31(11) ?
O3 Gd1 O6 5_585 . 151.49(11) ?
O8 Gd1 O6 . . 81.04(11) ?
O4 Gd1 O2 3_545 5_575 75.72(11) ?
O7 Gd1 O2 . 5_575 138.76(11) ?
O3 Gd1 O2 5_585 5_575 74.54(10) ?
O8 Gd1 O2 . 5_575 129.53(10) ?
O6 Gd1 O2 . 5_575 133.95(10) ?
O4 Gd1 O5 3_545 . 78.22(11) ?
O7 Gd1 O5 . . 117.47(11) ?
O3 Gd1 O5 5_585 . 153.84(11) ?
O8 Gd1 O5 . . 126.13(11) ?
O6 Gd1 O5 . . 53.05(10) ?
O2 Gd1 O5 5_575 . 81.63(10) ?
O1 Gd1 C14 . . 80.70(13) ?
O4 Gd1 C14 3_545 . 83.76(12) ?
O7 Gd1 C14 . . 96.60(12) ?
O3 Gd1 C14 5_585 . 170.65(11) ?
O8 Gd1 C14 . . 105.10(13) ?
O6 Gd1 C14 . . 26.46(12) ?
O2 Gd1 C14 5_575 . 108.37(12) ?
O5 Gd1 C14 . . 26.79(12) ?
C7 O1 Gd1 . . 160.2(3) ?
C7 O2 Gd1 . 5_575 130.4(3) ?
C8 O3 Gd1 . 5_585 122.0(3) ?
C8 O4 Gd1 . 3_455 170.4(3) ?
C14 O5 Gd1 . . 90.3(3) ?
C14 O6 Gd1 . . 94.7(3) ?
Gd1 O7 H7A . . 128.4 ?
Gd1 O7 H7B . . 118.5 ?
H7A O7 H7B . . 109.5 ?
Gd1 O8 H8A . . 117.8 ?
Gd1 O8 H8B . . 137.6 ?
H8A O8 H8B . . 103.5 ?
C12 N1 C11 . . 120.5(6) ?
C6 C1 C2 . . 119.7(4) ?
C6 C1 C7 . . 118.4(4) ?
C2 C1 C7 . . 121.8(4) ?
C3 C2 C1 . . 119.6(4) ?
C3 C2 C8 . . 119.7(4) ?
C1 C2 C8 . . 120.7(4) ?
C4 C3 C2 . . 120.1(5) ?
C4 C3 H3 . . 119.9 ?
C2 C3 H3 . . 119.9 ?
C5 C4 C3 . . 120.0(5) ?
C5 C4 H4 . . 120.0 ?
C3 C4 H4 . . 120.0 ?
C4 C5 C6 . . 119.7(5) ?
C4 C5 H5 . . 120.1 ?
C6 C5 H5 . . 120.1 ?
C1 C6 C5 . . 120.8(5) ?
C1 C6 H6 . . 119.6 ?
C5 C6 H6 . . 119.6 ?
O1 C7 O2 . . 124.9(4) ?
O1 C7 C1 . . 117.7(4) ?
O2 C7 C1 . . 117.3(3) ?
O4 C8 O3 . . 123.1(4) ?
O4 C8 C2 . . 120.0(4) ?
O3 C8 C2 . . 117.0(3) ?
C10 C9 C13 . . 119.5(5) ?
C10 C9 C14 . . 118.7(5) ?
C13 C9 C14 . . 121.7(5) ?
C9 C10 C11 . . 120.7(6) ?
C9 C10 H10 . . 119.6 ?
C11 C10 H10 . . 119.6 ?
C10 C11 N1 . . 118.9(7) ?
C10 C11 H11 . . 120.6 ?
N1 C11 H11 . . 120.6 ?
C13 C12 N1 . . 119.9(7) ?
C13 C12 H12 . . 120.0 ?
N1 C12 H12 . . 120.0 ?
C12 C13 C9 . . 120.4(6) ?
C12 C13 H13 . . 119.8 ?
C9 C13 H13 . . 119.8 ?
O6 C14 O5 . . 121.0(4) ?
O6 C14 C9 . . 118.3(4) ?
O5 C14 C9 . . 120.7(4) ?
O6 C14 Gd1 . . 58.8(2) ?
O5 C14 Gd1 . . 62.9(2) ?
C9 C14 Gd1 . . 168.7(3) ?

loop_
_geom_bond_atom_site_label_1
_geom_bond_atom_site_label_2
_geom_bond_site_symmetry_2
_geom_bond_distance
_geom_bond_publ_flag
Gd1 O1 . 2.310(3) yes
Gd1 O2 5_575 2.434(3) yes
Gd1 O3 5_585 2.402(3) yes
Gd1 O4 3_545 2.323(3) yes
Gd1 O5 . 2.499(3) yes
Gd1 O6 . 2.410(3) yes
Gd1 O7 . 2.393(3) yes
Gd1 O8 . 2.403(3) yes
Gd1 C14 . 2.808(5) ?
O1 C7 . 1.236(5) ?
O2 C7 . 1.264(5) ?
O3 C8 . 1.272(5) ?
O4 C8 . 1.251(5) ?
O5 C14 . 1.266(5) ?
O6 C14 . 1.255(5) ?
O7 H7A . 0.8210 ?
O7 H7B . 0.8205 ?
O8 H8A . 0.8188 ?
O8 H8B . 0.8211 ?
N1 C12 . 1.375(10) ?
N1 C11 . 1.392(10) ?
C1 C6 . 1.366(6) ?
C1 C2 . 1.393(6) ?
C1 C7 . 1.511(6) ?
C2 C3 . 1.388(6) ?
C2 C8 . 1.503(6) ?
C3 C4 . 1.381(7) ?
C3 H3 . 0.9300 ?
C4 C5 . 1.380(8) ?
C4 H4 . 0.9300 ?
C5 C6 . 1.385(7) ?
C5 H5 . 0.9300 ?
C6 H6 . 0.9300 ?
C9 C10 . 1.378(7) ?
C9 C13 . 1.385(7) ?
C9 C14 . 1.501(6) ?
C10 C11 . 1.382(8) ?
C10 H10 . 0.9300 ?
C11 H11 . 0.9300 ?
C12 C13 . 1.373(8) ?
C12 H12 . 0.9300 ?
C13 H13 . 0.9300 ?

loop_
_geom_hbond_atom_site_label_D
_geom_hbond_atom_site_label_H
_geom_hbond_atom_site_label_A
_geom_hbond_site_symmetry_A
_geom_hbond_distance_DH
_geom_hbond_distance_HA
_geom_hbond_distance_DA
_geom_hbond_angle_DHA
O7 H7A O5 1_565 0.82 1.89 2.682(4) 163.0
O7 H7B O3 . 0.82 1.92 2.737(4) 171.9
O8 H8A O2 3 0.82 2.04 2.841(4) 164.5
O8 H8B O5 1_565 0.82 2.21 2.893(4) 140.0
